data_4518561
loop_
_publ_author_name
'Gesslbauer, Sami'
'Hutchinson, George'
'White, Andrew J. P.'
'Bur\'es, Jordi'
'Romain, Charles'

_publ_section_title
;
 Chirality-Induced Catalyst Aggregation: Insights into Catalyst Speciation
 and Activity Using Chiral Aluminum Catalysts in Cyclic Ester Ring-Opening
 Polymerization
;
_journal_issue 7
_journal_name_full 'ACS Catalysis'
_journal_page_first 4084
_journal_page_last 4093
_journal_paper_doi 10.1021/acscatal.0c05245
_journal_volume 11
_journal_year 2021
_chemical_absolute_configuration unk
_chemical_formula_moiety 'C38 H61 Al N2 O3'
_chemical_formula_sum 'C38 H61 Al N2 O3'
_chemical_formula_weight 620.86
_space_group_crystal_system monoclinic
_space_group_IT_number 4
_space_group_name_Hall 'P 2yb'
_space_group_name_H-M_alt 'P 1 21 1'
_atom_sites_solution_hydrogens mixed
_audit_creation_method SHELXL-2018/3
_cell_angle_alpha 90
_cell_angle_beta 100.650(3)
_cell_angle_gamma 90
_cell_formula_units_Z 2
_cell_length_a 10.5311(3)
_cell_length_b 12.1035(3)
_cell_length_c 14.8941(4)
_cell_measurement_reflns_used 2166
_cell_measurement_temperature 173(2)
_cell_measurement_theta_max 71.5550
_cell_measurement_theta_min 4.2520
_cell_volume 1865.75(9)
_computing_cell_refinement 'CrysAlisPro, Rigaku OD'
_computing_data_collection 'CrysAlisPro, Rigaku OD'
_computing_data_reduction 'CrysAlisPro, Rigaku OD'
_computing_molecular_graphics 'Bruker SHELXTL'
_computing_publication_material 'CIFTAB-2014 (Sheldrick, 2017)'
_computing_structure_refinement 'SHELXL-2018/3 (Sheldrick, 2018)'
_computing_structure_solution 'SHELXS-2014 (Sheldrick, 2017)'
_diffrn_ambient_temperature 173(2)
_diffrn_detector_area_resol_mean 10.4115
_diffrn_measured_fraction_theta_full 0.982
_diffrn_measured_fraction_theta_max 0.947
_diffrn_measurement_device_type 'Agilent Xcalibur PX Ultra A'
_diffrn_measurement_method 'omega scans'
_diffrn_radiation_type CuK\a
_diffrn_radiation_wavelength 1.54184
_diffrn_reflns_av_R_equivalents 0.0351
_diffrn_reflns_av_unetI/netI 0.0588
_diffrn_reflns_Laue_measured_fraction_full 0.982
_diffrn_reflns_Laue_measured_fraction_max 0.947
_diffrn_reflns_limit_h_max 12
_diffrn_reflns_limit_h_min -10
_diffrn_reflns_limit_k_max 14
_diffrn_reflns_limit_k_min -9
_diffrn_reflns_limit_l_max 18
_diffrn_reflns_limit_l_min -16
_diffrn_reflns_number 5815
_diffrn_reflns_point_group_measured_fraction_full 0.661
_diffrn_reflns_point_group_measured_fraction_max 0.630
_diffrn_reflns_theta_full 67.684
_diffrn_reflns_theta_max 73.224
_diffrn_reflns_theta_min 4.272
_diffrn_source 'Enhance Ultra (Cu) X-ray Source'
_exptl_absorpt_coefficient_mu 0.743
_exptl_absorpt_correction_T_max 0.941
_exptl_absorpt_correction_T_min 0.890
_exptl_absorpt_correction_type analytical
_exptl_absorpt_process_details
; 
CrysAlisPro 1.171.38.46 (Rigaku Oxford Diffraction, 2015) 
Analytical numeric absorption correction using a multifaceted crystal 
model based on expressions derived by R.C. Clark & J.S. Reid. 
(Clark, R. C. & Reid, J. S. (1995). Acta Cryst. A51, 887-897) 
Empirical absorption correction using spherical harmonics, 
implemented in SCALE3 ABSPACK scaling algorithm. 
;
_exptl_crystal_colour Colourless
_exptl_crystal_density_diffrn 1.105
_exptl_crystal_description blocks
_exptl_crystal_F_000 680
_exptl_crystal_size_max 0.252
_exptl_crystal_size_mid 0.186
_exptl_crystal_size_min 0.100
_refine_diff_density_max 0.216
_refine_diff_density_min -0.168
_refine_diff_density_rms 0.039
_refine_ls_abs_structure_details
; 
 Refined as an inversion twin. 
;
_refine_ls_abs_structure_Flack 0.37(6)
_refine_ls_extinction_coef 0.00059(14)
_refine_ls_extinction_expression Fc^*^=kFc[1+0.001xFc^2^\l^3^/sin(2\q)]^-1/4^
_refine_ls_extinction_method 'SHELXL-2018/3 (Sheldrick 2018)'
_refine_ls_goodness_of_fit_ref 1.034
_refine_ls_hydrogen_treatment mixed
_refine_ls_matrix_type full
_refine_ls_number_parameters 450
_refine_ls_number_reflns 4705
_refine_ls_number_restraints 164
_refine_ls_restrained_S_all 1.032
_refine_ls_R_factor_all 0.0551
_refine_ls_R_factor_gt 0.0432
_refine_ls_shift/su_max 0.001
_refine_ls_shift/su_mean 0.000
_refine_ls_structure_factor_coef Fsqd
_refine_ls_weighting_details 'w=1/[\s^2^(Fo^2^)+(0.0290P)^2^+0.5408P] where P=(Fo^2^+2Fc^2^)/3'
_refine_ls_weighting_scheme calc
_refine_ls_wR_factor_gt 0.0932
_refine_ls_wR_factor_ref 0.1056
_reflns_Friedel_coverage 0.267
_reflns_Friedel_fraction_full 0.306
_reflns_Friedel_fraction_max 0.280
_reflns_number_gt 4052
_reflns_number_total 4705
_reflns_threshold_expression 'I > 2\s(I)'
_cod_data_source_file cs0c05245_si_002.cif
_cod_data_source_block S_S-1
_cod_depositor_comments 'Adding full bibliography for 4518561--4518563.cif.'
_cod_original_cell_volume 1865.74(9)
_cod_original_sg_symbol_H-M 'P 21'
_cod_database_code 4518561
_shelx_shelxl_version_number 2018/3
_shelx_space_group_comment
; 
The symmetry employed for this shelxl refinement is uniquely defined 
by the following loop, which should always be used as a source of 
symmetry information in preference to the above space-group names. 
They are only intended as comments. 
;

loop_
_space_group_symop_operation_xyz
'x, y, z'
'-x, y+1/2, -z'

loop_
_atom_site_label
_atom_site_type_symbol
_atom_site_fract_x
_atom_site_fract_y
_atom_site_fract_z
_atom_site_U_iso_or_equiv
_atom_site_adp_type
_atom_site_occupancy
_atom_site_site_symmetry_order
_atom_site_calc_flag
_atom_site_refinement_flags_posn
_atom_site_refinement_flags_adp
_atom_site_refinement_flags_occupancy
_atom_site_disorder_assembly
_atom_site_disorder_group
Al1 Al 0.54832(9) 0.6389(3) 0.29246(7) 0.0301(2) Uani 1 1 d . . . . .
C1 C 0.4374(4) 0.6753(4) 0.1251(2) 0.0322(8) Uani 1 1 d . . . . .
O1 O 0.5541(2) 0.6856(3) 0.17775(17) 0.0356(6) Uani 1 1 d . . . . .
C2 C 0.3871(4) 0.7470(4) 0.0517(2) 0.0375(8) Uani 1 1 d . . . . .
C3 C 0.2628(4) 0.7259(4) 0.0048(2) 0.0395(9) Uani 1 1 d . . . . .
H3A H 0.229497 0.771925 -0.045792 0.047 Uiso 1 1 calc R U . . .
C4 C 0.1828(4) 0.6409(5) 0.0271(2) 0.0392(8) Uani 1 1 d D . . . .
C5 C 0.2333(4) 0.5725(4) 0.0999(2) 0.0357(8) Uani 1 1 d . . . . .
H5A H 0.182467 0.514434 0.117547 0.043 Uiso 1 1 calc R U . . .
C6 C 0.3581(3) 0.5896(4) 0.1465(2) 0.0301(7) Uani 1 1 d . . . . .
N7 N 0.4231(2) 0.52419(2) 0.22511(19) 0.0294(6) Uani 1 1 d D . . . .
H7 H 0.4770(5) 0.4743(5) 0.2075(6) 0.047(13) Uiso 1 1 d D . . . .
C8 C 0.3432(3) 0.4692(4) 0.2848(2) 0.0293(7) Uani 1 1 d . . . . .
H8A H 0.270122 0.519260 0.291830 0.035 Uiso 1 1 calc R U . . .
C9 C 0.2880(4) 0.3575(4) 0.2482(3) 0.0368(8) Uani 1 1 d . . . . .
H9A H 0.359375 0.308720 0.237955 0.044 Uiso 1 1 calc R U . . .
H9B H 0.229283 0.368557 0.188859 0.044 Uiso 1 1 calc R U . . .
C10 C 0.2137(4) 0.3017(4) 0.3153(3) 0.0436(10) Uani 1 1 d . . . . .
H10A H 0.138705 0.347916 0.322650 0.052 Uiso 1 1 calc R U . . .
H10B H 0.180804 0.229016 0.290744 0.052 Uiso 1 1 calc R U . . .
C11 C 0.3020(4) 0.2861(4) 0.4076(3) 0.0427(9) Uani 1 1 d . . . . .
H11A H 0.252813 0.251761 0.450925 0.051 Uiso 1 1 calc R U . . .
H11B H 0.373781 0.235782 0.400820 0.051 Uiso 1 1 calc R U . . .
C12 C 0.3567(4) 0.3964(4) 0.4456(3) 0.0357(8) Uani 1 1 d . . . . .
H12A H 0.416063 0.384372 0.504538 0.043 Uiso 1 1 calc R U . . .
H12B H 0.285387 0.444634 0.456911 0.043 Uiso 1 1 calc R U . . .
C13 C 0.4300(3) 0.4536(4) 0.3783(2) 0.0297(7) Uani 1 1 d . . . . .
H13A H 0.500369 0.401817 0.368918 0.036 Uiso 1 1 calc R U . . .
N14 N 0.4937(2) 0.5608(4) 0.40876(18) 0.0292(6) Uani 1 1 d D . . . .
H14 H 0.5663(5) 0.5444(13) 0.4487(5) 0.030(10) Uiso 1 1 d D . . . .
C15 C 0.4148(3) 0.6431(4) 0.4452(2) 0.0293(7) Uani 1 1 d . . . . .
C16 C 0.3719(3) 0.6338(4) 0.5271(2) 0.0302(7) Uani 1 1 d . . . . .
H16A H 0.395805 0.571543 0.565243 0.036 Uiso 1 1 calc R U . . .
C17 C 0.2932(3) 0.7160(4) 0.5538(2) 0.0318(8) Uani 1 1 d D . . . .
C18 C 0.2573(3) 0.8040(4) 0.4941(2) 0.0309(7) Uani 1 1 d . . . . .
H18A H 0.200347 0.858229 0.510342 0.037 Uiso 1 1 calc R U . . .
C19 C 0.3007(3) 0.8165(4) 0.4117(2) 0.0281(7) Uani 1 1 d . . . . .
C20 C 0.3868(3) 0.7362(4) 0.3898(2) 0.0278(7) Uani 1 1 d . . . . .
O20 O 0.4443(2) 0.7458(3) 0.31637(16) 0.0318(5) Uani 1 1 d . . . . .
C21 C 0.4687(4) 0.8433(5) 0.0259(3) 0.0445(10) Uani 1 1 d . . . . .
C22 C 0.5014(6) 0.9228(5) 0.1077(3) 0.0587(13) Uani 1 1 d . . . . .
H22A H 0.421339 0.952883 0.122468 0.088 Uiso 1 1 calc R U . . .
H22B H 0.555109 0.983370 0.092086 0.088 Uiso 1 1 calc R U . . .
H22C H 0.548617 0.882677 0.160729 0.088 Uiso 1 1 calc R U . . .
C23 C 0.3946(5) 0.9110(5) -0.0539(3) 0.0553(12) Uani 1 1 d . . . . .
H23A H 0.373912 0.864040 -0.108189 0.083 Uiso 1 1 calc R U . . .
H23B H 0.447963 0.973287 -0.066643 0.083 Uiso 1 1 calc R U . . .
H23C H 0.314382 0.938987 -0.037708 0.083 Uiso 1 1 calc R U . . .
C24 C 0.5915(5) 0.7990(6) -0.0009(4) 0.0633(13) Uani 1 1 d . . . . .
H24A H 0.642463 0.759463 0.050956 0.095 Uiso 1 1 calc R U . . .
H24B H 0.642290 0.860570 -0.018306 0.095 Uiso 1 1 calc R U . . .
H24C H 0.568883 0.748280 -0.052723 0.095 Uiso 1 1 calc R U . . .
C25 C 0.0413(6) 0.6288(7) -0.0254(4) 0.0439(16) Uani 0.712(7) 1 d D U P A 1
C26 C 0.0461(7) 0.6121(8) -0.1272(4) 0.071(2) Uani 0.712(7) 1 d D U P A 1
H26A H 0.098774 0.547029 -0.134269 0.106 Uiso 0.712(7) 1 calc R U P A 1
H26B H -0.041726 0.601118 -0.161625 0.106 Uiso 0.712(7) 1 calc R U P A 1
H26C H 0.084275 0.677472 -0.150549 0.106 Uiso 0.712(7) 1 calc R U P A 1
C27 C -0.0396(7) 0.7288(7) -0.0144(6) 0.080(3) Uani 0.712(7) 1 d D U P A 1
H27A H 0.002419 0.795104 -0.032829 0.121 Uiso 0.712(7) 1 calc R U P A 1
H27B H -0.125257 0.720635 -0.052928 0.121 Uiso 0.712(7) 1 calc R U P A 1
H27C H -0.048758 0.735686 0.049640 0.121 Uiso 0.712(7) 1 calc R U P A 1
C28 C -0.0275(7) 0.5268(7) 0.0040(5) 0.0559(19) Uani 0.712(7) 1 d D U P A 1
H28A H 0.023406 0.460537 -0.002539 0.084 Uiso 0.712(7) 1 calc R U P A 1
H28B H -0.036744 0.534945 0.067970 0.084 Uiso 0.712(7) 1 calc R U P A 1
H28C H -0.113243 0.519894 -0.034598 0.084 Uiso 0.712(7) 1 calc R U P A 1
C25' C 0.0639(16) 0.6115(15) -0.0426(11) 0.054(5) Uiso 0.288(7) 1 d D U P A 2
C26' C 0.0934(18) 0.5109(14) -0.0964(13) 0.071(5) Uiso 0.288(7) 1 d D U P A 2
H26D H 0.156600 0.530851 -0.134409 0.106 Uiso 0.288(7) 1 calc R U P A 2
H26E H 0.128971 0.451989 -0.053939 0.106 Uiso 0.288(7) 1 calc R U P A 2
H26F H 0.013810 0.484953 -0.135497 0.106 Uiso 0.288(7) 1 calc R U P A 2
C27' C 0.0194(17) 0.7049(13) -0.1068(11) 0.060(4) Uiso 0.288(7) 1 d D U P A 2
H27D H 0.084724 0.719781 -0.144408 0.090 Uiso 0.288(7) 1 calc R U P A 2
H27E H -0.062347 0.684873 -0.146422 0.090 Uiso 0.288(7) 1 calc R U P A 2
H27F H 0.006853 0.771140 -0.071668 0.090 Uiso 0.288(7) 1 calc R U P A 2
C28' C -0.0324(19) 0.5851(18) 0.0166(12) 0.063(5) Uiso 0.288(7) 1 d D U P A 2
H28D H -0.000062 0.523788 0.057540 0.095 Uiso 0.288(7) 1 calc R U P A 2
H28E H -0.045420 0.650182 0.052946 0.095 Uiso 0.288(7) 1 calc R U P A 2
H28F H -0.114620 0.563914 -0.021809 0.095 Uiso 0.288(7) 1 calc R U P A 2
C29 C 0.2450(5) 0.7028(6) 0.6453(3) 0.0355(16) Uani 0.887(8) 1 d D U P B 1
C30 C 0.1690(6) 0.5963(6) 0.6422(4) 0.069(2) Uani 0.887(8) 1 d D . P B 1
H30A H 0.095062 0.599224 0.591533 0.104 Uiso 0.887(8) 1 calc R U P B 1
H30B H 0.224723 0.533988 0.633310 0.104 Uiso 0.887(8) 1 calc R U P B 1
H30C H 0.138006 0.586862 0.699875 0.104 Uiso 0.887(8) 1 calc R U P B 1
C31 C 0.1602(7) 0.7987(6) 0.6626(4) 0.085(3) Uani 0.887(8) 1 d D . P B 1
H31A H 0.209314 0.867715 0.664593 0.128 Uiso 0.887(8) 1 calc R U P B 1
H31B H 0.084430 0.802670 0.613342 0.128 Uiso 0.887(8) 1 calc R U P B 1
H31C H 0.131906 0.787827 0.721089 0.128 Uiso 0.887(8) 1 calc R U P B 1
C32 C 0.3583(5) 0.6958(6) 0.7241(3) 0.0602(18) Uani 0.887(8) 1 d D . P B 1
H32A H 0.408848 0.764108 0.727301 0.090 Uiso 0.887(8) 1 calc R U P B 1
H32B H 0.326323 0.685787 0.781368 0.090 Uiso 0.887(8) 1 calc R U P B 1
H32C H 0.413040 0.632914 0.714803 0.090 Uiso 0.887(8) 1 calc R U P B 1
C29' C 0.247(3) 0.701(3) 0.6456(17) 0.042(12) Uiso 0.113(8) 1 d D U P B 2
C30' C 0.284(5) 0.590(3) 0.691(4) 0.10(2) Uiso 0.113(8) 1 d D . P B 2
H30D H 0.378096 0.581232 0.701636 0.145 Uiso 0.113(8) 1 calc R U P B 2
H30E H 0.254118 0.586779 0.749489 0.145 Uiso 0.113(8) 1 calc R U P B 2
H30F H 0.243427 0.530344 0.651208 0.145 Uiso 0.113(8) 1 calc R U P B 2
C31' C 0.101(3) 0.711(4) 0.630(3) 0.068(14) Uiso 0.113(8) 1 d D . P B 2
H31D H 0.061973 0.653847 0.587695 0.102 Uiso 0.113(8) 1 calc R U P B 2
H31E H 0.072058 0.703007 0.688511 0.102 Uiso 0.113(8) 1 calc R U P B 2
H31F H 0.075974 0.784263 0.604303 0.102 Uiso 0.113(8) 1 calc R U P B 2
C32' C 0.305(4) 0.791(4) 0.712(3) 0.072(15) Uiso 0.113(8) 1 d D . P B 2
H32D H 0.399575 0.785167 0.722517 0.108 Uiso 0.113(8) 1 calc R U P B 2
H32E H 0.278520 0.863057 0.685196 0.108 Uiso 0.113(8) 1 calc R U P B 2
H32F H 0.274604 0.781801 0.769403 0.108 Uiso 0.113(8) 1 calc R U P B 2
C33 C 0.2493(3) 0.9079(4) 0.3428(3) 0.0312(8) Uani 1 1 d . . . . .
C34 C 0.1483(4) 0.9806(4) 0.3764(3) 0.0423(9) Uani 1 1 d . . . . .
H34A H 0.188916 1.020066 0.431740 0.063 Uiso 1 1 calc R U . . .
H34B H 0.078114 0.934153 0.390012 0.063 Uiso 1 1 calc R U . . .
H34C H 0.113479 1.034171 0.328793 0.063 Uiso 1 1 calc R U . . .
C35 C 0.1866(4) 0.8548(4) 0.2511(3) 0.0435(9) Uani 1 1 d . . . . .
H35A H 0.156288 0.912925 0.206496 0.065 Uiso 1 1 calc R U . . .
H35B H 0.113198 0.809021 0.260186 0.065 Uiso 1 1 calc R U . . .
H35C H 0.250323 0.808640 0.228451 0.065 Uiso 1 1 calc R U . . .
C36 C 0.3605(4) 0.9840(4) 0.3264(3) 0.0380(9) Uani 1 1 d . . . . .
H36A H 0.394729 1.024445 0.382701 0.057 Uiso 1 1 calc R U . . .
H36B H 0.327940 1.036599 0.277572 0.057 Uiso 1 1 calc R U . . .
H36C H 0.429367 0.939243 0.308667 0.057 Uiso 1 1 calc R U . . .
O40 O 0.7066(2) 0.6156(3) 0.34256(17) 0.0378(6) Uani 1 1 d . . . . .
C41 C 0.8244(4) 0.6577(5) 0.3229(3) 0.0426(10) Uani 1 1 d . . . . .
C42 C 0.8146(5) 0.7833(5) 0.3134(4) 0.0609(13) Uani 1 1 d . . . . .
H42A H 0.748826 0.802227 0.259979 0.091 Uiso 1 1 calc R U . . .
H42B H 0.898255 0.813408 0.305593 0.091 Uiso 1 1 calc R U . . .
H42C H 0.790292 0.814882 0.368397 0.091 Uiso 1 1 calc R U . . .
C43 C 0.8537(4) 0.6064(5) 0.2363(3) 0.0550(12) Uani 1 1 d . . . . .
H43A H 0.856076 0.525819 0.242527 0.082 Uiso 1 1 calc R U . . .
H43B H 0.937602 0.632987 0.225772 0.082 Uiso 1 1 calc R U . . .
H43C H 0.786247 0.627289 0.184504 0.082 Uiso 1 1 calc R U . . .
C44 C 0.9311(3) 0.6284(6) 0.4034(3) 0.0547(12) Uani 1 1 d . . . . .
H44A H 0.908077 0.656229 0.460056 0.082 Uiso 1 1 calc R U . . .
H44B H 1.012478 0.662180 0.394587 0.082 Uiso 1 1 calc R U . . .
H44C H 0.941247 0.547961 0.407182 0.082 Uiso 1 1 calc R U . . .

loop_
_atom_site_aniso_label
_atom_site_aniso_U_11
_atom_site_aniso_U_22
_atom_site_aniso_U_33
_atom_site_aniso_U_23
_atom_site_aniso_U_13
_atom_site_aniso_U_12
Al1 0.0292(5) 0.0333(5) 0.0298(5) -0.0010(5) 0.0107(4) -0.0016(5)
C1 0.0402(18) 0.0319(18) 0.0268(17) 0.0012(14) 0.0122(14) 0.0004(15)
O1 0.0347(12) 0.0409(14) 0.0335(13) -0.0010(12) 0.0124(10) -0.0037(11)
C2 0.052(2) 0.037(2) 0.0264(17) 0.0011(17) 0.0167(16) -0.0003(18)
C3 0.055(2) 0.043(2) 0.0204(16) 0.0043(16) 0.0086(15) 0.0050(19)
C4 0.0483(19) 0.040(2) 0.0273(16) 0.0021(19) 0.0015(14) 0.004(2)
C5 0.045(2) 0.034(2) 0.0285(17) 0.0009(16) 0.0082(15) -0.0023(16)
C6 0.0377(18) 0.0321(18) 0.0215(15) -0.0022(14) 0.0078(13) 0.0022(15)
N7 0.0339(15) 0.0287(15) 0.0279(14) 0.0005(12) 0.0119(12) 0.0037(12)
C8 0.0296(16) 0.0294(18) 0.0295(17) 0.0004(15) 0.0072(13) -0.0002(14)
C9 0.045(2) 0.0303(19) 0.0341(19) 0.0000(16) 0.0033(16) -0.0018(17)
C10 0.046(2) 0.034(2) 0.050(2) 0.0021(19) 0.0063(18) -0.0122(18)
C11 0.056(2) 0.035(2) 0.039(2) 0.0043(18) 0.0120(18) -0.0050(18)
C12 0.044(2) 0.0306(19) 0.0338(19) 0.0028(16) 0.0104(16) -0.0036(16)
C13 0.0324(17) 0.0269(18) 0.0304(17) 0.0004(15) 0.0075(14) 0.0036(14)
N14 0.0254(13) 0.0330(16) 0.0293(14) -0.0007(13) 0.0048(11) 0.0015(12)
C15 0.0304(15) 0.0278(16) 0.0306(16) -0.0059(16) 0.0081(12) -0.0013(16)
C16 0.0324(15) 0.0310(17) 0.0278(15) -0.0012(16) 0.0071(12) -0.0041(17)
C17 0.0349(17) 0.036(2) 0.0275(16) 0.0002(15) 0.0128(14) 0.0003(15)
C18 0.0312(17) 0.0293(18) 0.0333(18) -0.0040(15) 0.0093(14) -0.0004(15)
C19 0.0302(16) 0.0285(18) 0.0265(16) -0.0010(14) 0.0079(13) -0.0025(14)
C20 0.0280(16) 0.0305(18) 0.0268(16) -0.0017(15) 0.0098(13) -0.0046(14)
O20 0.0361(12) 0.0329(13) 0.0296(12) 0.0021(11) 0.0145(10) 0.0006(11)
C21 0.063(3) 0.043(2) 0.0315(19) 0.0036(18) 0.0200(18) -0.006(2)
C22 0.088(4) 0.042(2) 0.048(3) -0.001(2) 0.020(2) -0.017(3)
C23 0.082(3) 0.048(3) 0.041(2) 0.015(2) 0.023(2) -0.004(2)
C24 0.071(3) 0.063(3) 0.066(3) 0.011(3) 0.038(3) -0.004(3)
C25 0.047(3) 0.055(4) 0.028(3) 0.011(3) 0.001(2) -0.001(3)
C26 0.068(4) 0.108(6) 0.032(3) 0.001(4) -0.001(3) -0.032(4)
C27 0.055(4) 0.070(5) 0.109(6) 0.003(5) -0.005(4) 0.014(4)
C28 0.047(3) 0.062(5) 0.052(4) 0.009(4) -0.006(3) -0.020(3)
C29 0.041(3) 0.044(3) 0.025(2) -0.0007(18) 0.0176(17) -0.002(2)
C30 0.087(4) 0.088(5) 0.040(3) -0.009(3) 0.030(3) -0.050(4)
C31 0.132(6) 0.073(4) 0.074(4) 0.027(4) 0.079(4) 0.051(5)
C32 0.055(3) 0.102(5) 0.027(2) -0.007(3) 0.016(2) -0.015(3)
C33 0.0329(18) 0.0267(18) 0.0349(18) 0.0014(15) 0.0083(14) 0.0021(14)
C34 0.045(2) 0.033(2) 0.051(2) 0.0079(19) 0.0150(18) 0.0111(18)
C35 0.046(2) 0.040(2) 0.040(2) -0.0018(18) -0.0025(17) 0.0008(19)
C36 0.042(2) 0.031(2) 0.043(2) 0.0049(17) 0.0142(17) -0.0006(17)
O40 0.0285(12) 0.0478(17) 0.0383(13) 0.0014(12) 0.0097(10) -0.0036(11)
C41 0.0311(17) 0.049(3) 0.049(2) -0.002(2) 0.0114(15) -0.0077(17)
C42 0.051(3) 0.048(3) 0.084(4) 0.002(3) 0.014(2) -0.013(2)
C43 0.045(2) 0.079(4) 0.047(2) -0.004(2) 0.0243(18) -0.003(2)
C44 0.0309(18) 0.076(3) 0.057(2) -0.002(3) 0.0075(17) -0.007(2)

loop_
_atom_type_symbol
_atom_type_description
_atom_type_scat_dispersion_real
_atom_type_scat_dispersion_imag
_atom_type_scat_source
C C 0.0181 0.0091 'International Tables Vol C Tables 4.2.6.8 and 6.1.1.4'
H H 0.0000 0.0000 'International Tables Vol C Tables 4.2.6.8 and 6.1.1.4'
Al Al 0.2130 0.2455 'International Tables Vol C Tables 4.2.6.8 and 6.1.1.4'
N N 0.0311 0.0180 'International Tables Vol C Tables 4.2.6.8 and 6.1.1.4'
O O 0.0492 0.0322 'International Tables Vol C Tables 4.2.6.8 and 6.1.1.4'

loop_
_geom_angle_atom_site_label_1
_geom_angle_atom_site_label_2
_geom_angle_atom_site_label_3
_geom_angle
_geom_angle_site_symmetry_1
_geom_angle_site_symmetry_3
_geom_angle_publ_flag
O40 Al1 O20 128.16(14) . . ?
O40 Al1 O1 105.16(12) . . ?
O20 Al1 O1 95.25(13) . . ?
O40 Al1 N7 125.96(14) . . ?
O20 Al1 N7 103.15(12) . . ?
O1 Al1 N7 83.13(12) . . ?
O40 Al1 N14 87.74(12) . . ?
O20 Al1 N14 83.76(12) . . ?
O1 Al1 N14 163.93(12) . . ?
N7 Al1 N14 81.48(11) . . ?
O1 C1 C6 117.2(3) . . ?
O1 C1 C2 124.5(3) . . ?
C6 C1 C2 118.3(3) . . ?
C1 O1 Al1 109.7(2) . . ?
C3 C2 C1 117.3(3) . . ?
C3 C2 C21 122.1(4) . . ?
C1 C2 C21 120.6(4) . . ?
C2 C3 C4 124.3(4) . . ?
C5 C4 C3 117.4(3) . . ?
C5 C4 C25' 123.0(8) . . ?
C3 C4 C25' 117.7(7) . . ?
C5 C4 C25 122.0(4) . . ?
C3 C4 C25 120.6(4) . . ?
C6 C5 C4 119.6(4) . . ?
C5 C6 C1 123.1(3) . . ?
C5 C6 N7 125.2(3) . . ?
C1 C6 N7 111.7(3) . . ?
C6 N7 C8 119.0(3) . . ?
C6 N7 Al1 100.8(2) . . ?
C8 N7 Al1 113.2(2) . . ?
N7 C8 C13 106.9(3) . . ?
N7 C8 C9 113.6(3) . . ?
C13 C8 C9 109.8(3) . . ?
C8 C9 C10 111.3(3) . . ?
C11 C10 C9 110.0(3) . . ?
C12 C11 C10 110.6(3) . . ?
C11 C12 C13 110.7(3) . . ?
N14 C13 C8 109.1(3) . . ?
N14 C13 C12 116.4(3) . . ?
C8 C13 C12 111.2(3) . . ?
C15 N14 C13 116.8(3) . . ?
C15 N14 Al1 104.8(2) . . ?
C13 N14 Al1 108.1(2) . . ?
C16 C15 C20 121.3(3) . . ?
C16 C15 N14 125.0(3) . . ?
C20 C15 N14 113.7(3) . . ?
C15 C16 C17 120.2(3) . . ?
C18 C17 C16 117.8(3) . . ?
C18 C17 C29' 124.4(15) . . ?
C16 C17 C29' 117.8(16) . . ?
C18 C17 C29 123.1(4) . . ?
C16 C17 C29 119.1(4) . . ?
C19 C18 C17 123.3(3) . . ?
C18 C19 C20 117.3(3) . . ?
C18 C19 C33 122.2(3) . . ?
C20 C19 C33 120.3(3) . . ?
O20 C20 C15 118.1(3) . . ?
O20 C20 C19 122.2(3) . . ?
C15 C20 C19 119.7(3) . . ?
C20 O20 Al1 119.1(2) . . ?
C24 C21 C23 108.7(4) . . ?
C24 C21 C2 109.9(4) . . ?
C23 C21 C2 111.7(4) . . ?
C24 C21 C22 110.6(4) . . ?
C23 C21 C22 106.6(4) . . ?
C2 C21 C22 109.2(3) . . ?
C27 C25 C28 107.9(6) . . ?
C27 C25 C26 109.6(6) . . ?
C28 C25 C26 106.2(6) . . ?
C27 C25 C4 112.2(6) . . ?
C28 C25 C4 113.0(5) . . ?
C26 C25 C4 107.7(5) . . ?
C28' C25' C27' 111.8(12) . . ?
C28' C25' C4 102.1(13) . . ?
C27' C25' C4 112.4(13) . . ?
C28' C25' C26' 111.5(12) . . ?
C27' C25' C26' 109.8(12) . . ?
C4 C25' C26' 109.0(13) . . ?
C30 C29 C32 108.2(5) . . ?
C30 C29 C31 109.4(5) . . ?
C32 C29 C31 108.4(5) . . ?
C30 C29 C17 108.6(4) . . ?
C32 C29 C17 110.4(4) . . ?
C31 C29 C17 111.7(4) . . ?
C31' C29' C32' 108.1(16) . . ?
C31' C29' C30' 108.1(16) . . ?
C32' C29' C30' 107.9(16) . . ?
C31' C29' C17 109(3) . . ?
C32' C29' C17 109(3) . . ?
C30' C29' C17 114(3) . . ?
C34 C33 C19 112.0(3) . . ?
C34 C33 C35 108.6(3) . . ?
C19 C33 C35 109.4(3) . . ?
C34 C33 C36 107.5(3) . . ?
C19 C33 C36 110.5(3) . . ?
C35 C33 C36 108.8(3) . . ?
C41 O40 Al1 131.7(3) . . ?
O40 C41 C43 110.6(3) . . ?
O40 C41 C44 107.4(3) . . ?
C43 C41 C44 109.7(4) . . ?
O40 C41 C42 109.2(4) . . ?
C43 C41 C42 110.5(4) . . ?
C44 C41 C42 109.4(4) . . ?

loop_
_geom_bond_atom_site_label_1
_geom_bond_atom_site_label_2
_geom_bond_distance
_geom_bond_site_symmetry_2
_geom_bond_publ_flag
Al1 O40 1.719(3) . ?
Al1 O20 1.773(3) . ?
Al1 O1 1.811(3) . ?
Al1 N7 2.046(3) . ?
Al1 N14 2.143(3) . ?
C1 O1 1.336(4) . ?
C1 C6 1.404(5) . ?
C1 C2 1.419(5) . ?
C2 C3 1.389(6) . ?
C2 C21 1.539(6) . ?
C3 C4 1.408(6) . ?
C4 C5 1.388(5) . ?
C4 C25' 1.514(16) . ?
C4 C25 1.557(7) . ?
C5 C6 1.384(5) . ?
C6 N7 1.473(4) . ?
N7 C8 1.489(4) . ?
C8 C13 1.529(5) . ?
C8 C9 1.532(5) . ?
C9 C10 1.534(6) . ?
C10 C11 1.524(6) . ?
C11 C12 1.521(6) . ?
C12 C13 1.537(5) . ?
C13 N14 1.493(5) . ?
N14 C15 1.464(4) . ?
C15 C16 1.381(5) . ?
C15 C20 1.396(5) . ?
C16 C17 1.399(5) . ?
C17 C18 1.395(5) . ?
C17 C29' 1.54(2) . ?
C17 C29 1.547(5) . ?
C18 C19 1.395(5) . ?
C19 C20 1.408(5) . ?
C19 C33 1.538(5) . ?
C20 O20 1.349(4) . ?
C21 C24 1.520(6) . ?
C21 C23 1.533(6) . ?
C21 C22 1.541(6) . ?
C25 C27 1.507(10) . ?
C25 C28 1.536(9) . ?
C25 C26 1.540(8) . ?
C25' C28' 1.497(15) . ?
C25' C27' 1.499(15) . ?
C25' C26' 1.521(15) . ?
C29 C30 1.513(7) . ?
C29 C32 1.514(7) . ?
C29 C31 1.516(7) . ?
C29' C31' 1.517(17) . ?
C29' C32' 1.517(17) . ?
C29' C30' 1.517(17) . ?
C33 C34 1.534(5) . ?
C33 C35 1.543(5) . ?
C33 C36 1.544(5) . ?
O40 C41 1.420(4) . ?
C41 C43 1.514(6) . ?
C41 C44 1.525(6) . ?
C41 C42 1.529(7) . ?
